data_7015684
loop_
_publ_author_name
'Yao, Jinlei'
'Lyutyy, Pavlo'
'Mozharivskyj, Yurij'

_publ_section_title
;
 Crystal structure, coloring problem and magnetism of Gd(5-x)Zr(x)Si4.
;
_journal_issue 16
_journal_name_full 'Dalton transactions (Cambridge, England : 2003)'
_journal_page_first 4275
_journal_page_last 4283
_journal_paper_doi 10.1039/c0dt01821j
_journal_volume 40
_journal_year 2011
_chemical_formula_sum 'Gd2.82 Si4 Zr2.18'
_chemical_formula_weight 754.50
_chemical_name_systematic
; 
 ? 
;
_space_group_IT_number 92
_symmetry_cell_setting tetragonal
_symmetry_space_group_name_Hall 'P 4abw 2nw'
_symmetry_space_group_name_H-M 'P 41 21 2'
_atom_sites_solution_primary direct
_atom_sites_solution_secondary difmap
_audit_creation_method SHELXL-97
_cell_angle_alpha 90.00
_cell_angle_beta 90.00
_cell_angle_gamma 90.00
_cell_formula_units_Z 4
_cell_length_a 7.4607(6)
_cell_length_b 7.4607(6)
_cell_length_c 13.7196(14)
_cell_measurement_reflns_used 1028
_cell_measurement_temperature 293(2)
_cell_measurement_theta_max 29.11
_cell_measurement_theta_min 3.11
_cell_volume 763.66(12)
_computing_cell_refinement X-Area
_computing_data_collection X-Area
_computing_data_reduction X-Red32
_computing_publication_material 'SHELXL-97 (Sheldrick, 1997)'
_computing_structure_refinement 'SHELXL-97 (Sheldrick, 1997)'
_computing_structure_solution 'SHELXS-97 (Sheldrick, 1990)'
_diffrn_ambient_temperature 293(2)
_diffrn_measured_fraction_theta_full 0.997
_diffrn_measured_fraction_theta_max 0.997
_diffrn_measurement_device_type 'STOE IPDSII'
_diffrn_measurement_method 'omega scan'
_diffrn_radiation_monochromator graphite
_diffrn_radiation_source 'fine-focus sealed tube'
_diffrn_radiation_type MoK\a
_diffrn_radiation_wavelength 0.71073
_diffrn_reflns_av_R_equivalents 0.0724
_diffrn_reflns_av_sigmaI/netI 0.0524
_diffrn_reflns_limit_h_max 7
_diffrn_reflns_limit_h_min -10
_diffrn_reflns_limit_k_max 10
_diffrn_reflns_limit_k_min -10
_diffrn_reflns_limit_l_max 18
_diffrn_reflns_limit_l_min -17
_diffrn_reflns_number 6806
_diffrn_reflns_theta_full 29.11
_diffrn_reflns_theta_max 29.11
_diffrn_reflns_theta_min 3.11
_exptl_absorpt_coefficient_mu 27.528
_exptl_absorpt_correction_T_max 0.5085
_exptl_absorpt_correction_T_min 0.1875
_exptl_absorpt_correction_type numerical
_exptl_absorpt_process_details X-Red
_exptl_crystal_colour Black
_exptl_crystal_density_diffrn 6.562
_exptl_crystal_density_method 'not measured'
_exptl_crystal_description Plate
_exptl_crystal_F_000 1294
_exptl_crystal_size_max 0.149
_exptl_crystal_size_mid 0.036
_exptl_crystal_size_min 0.027
_refine_diff_density_max 1.646
_refine_diff_density_min -2.000
_refine_diff_density_rms 0.377
_refine_ls_abs_structure_details 'Flack H D (1983), Acta Cryst. A39, 876-881'
_refine_ls_abs_structure_Flack 0.49(7)
_refine_ls_extinction_coef 0.00095(14)
_refine_ls_extinction_expression Fc^*^=kFc[1+0.001xFc^2^\l^3^/sin(2\q)]^-1/4^
_refine_ls_extinction_method SHELXL
_refine_ls_goodness_of_fit_ref 0.968
_refine_ls_matrix_type full
_refine_ls_number_parameters 47
_refine_ls_number_reflns 1028
_refine_ls_number_restraints 0
_refine_ls_restrained_S_all 0.968
_refine_ls_R_factor_all 0.0558
_refine_ls_R_factor_gt 0.0386
_refine_ls_shift/su_max 0.001
_refine_ls_shift/su_mean 0.000
_refine_ls_structure_factor_coef Fsqd
_refine_ls_weighting_details 'calc w=1/[\s^2^(Fo^2^)+(0.0343P)^2^+0.0000P] where P=(Fo^2^+2Fc^2^)/3'
_refine_ls_weighting_scheme calc
_refine_ls_wR_factor_gt 0.0673
_refine_ls_wR_factor_ref 0.0714
_reflns_number_gt 840
_reflns_number_total 1028
_reflns_threshold_expression >2sigma(I)
_cod_data_source_file c0dt01821j.cif
_cod_data_source_block p41212_Gd2.82Zr2.18Si4
_cod_depositor_comments
;
The following automatic conversions were performed:
'_symmetry_cell_setting' value 'Tetragonal' changed to 'tetragonal'
according to '/home/saulius/struct/CIF-dictionaries/cif_core.dic'
dictionary named 'cif_core.dic' version 2.4.1 from 2010-06-29.

Automatic conversion script
Id: cif_fix_enum 1555 2011-01-17 13:19:09Z saulius 
;
_cod_original_sg_symbol_H-M P4(1)2(1)2
_cod_database_code 7015684

loop_
_symmetry_equiv_pos_as_xyz
'x, y, z'
'-x, -y, z+1/2'
'-y+1/2, x+1/2, z+1/4'
'y+1/2, -x+1/2, z+3/4'
'-x+1/2, y+1/2, -z+1/4'
'x+1/2, -y+1/2, -z+3/4'
'y, x, -z'
'-y, -x, -z+1/2'

loop_
_atom_site_label
_atom_site_type_symbol
_atom_site_fract_x
_atom_site_fract_y
_atom_site_fract_z
_atom_site_U_iso_or_equiv
_atom_site_adp_type
_atom_site_occupancy
_atom_site_symmetry_multiplicity
_atom_site_calc_flag
_atom_site_refinement_flags
_atom_site_disorder_assembly
_atom_site_disorder_group
Gd1 Gd 0.00542(11) 0.35056(10) 0.03733(4) 0.0134(2) Uani 0.96(2) 1 d P . .
Gd2 Gd 0.00311(16) 0.85574(13) 0.12541(8) 0.0136(3) Uani 0.307(17) 1 d P . .
Gd3 Gd 0.67780(16) 0.67780(16) 0.0000 0.0112(4) Uani 0.274(17) 2 d SP . .
Zr1 Zr 0.00542(11) 0.35056(10) 0.03733(4) 0.0134(2) Uani 0.04(2) 1 d P . .
Zr2 Zr 0.00311(16) 0.85574(13) 0.12541(8) 0.0136(3) Uani 0.693(17) 1 d P . .
Zr3 Zr 0.67780(16) 0.67780(16) 0.0000 0.0112(4) Uani 0.726(17) 2 d SP . .
Si1 Si 0.1444(7) 0.2056(7) 0.8162(3) 0.0192(10) Uani 1 1 d . . .
Si2 Si 0.0538(6) 0.7063(6) 0.9370(3) 0.0145(9) Uani 1 1 d . . .

loop_
_atom_site_aniso_label
_atom_site_aniso_U_11
_atom_site_aniso_U_22
_atom_site_aniso_U_33
_atom_site_aniso_U_23
_atom_site_aniso_U_13
_atom_site_aniso_U_12
Gd1 0.0128(5) 0.0132(4) 0.0141(3) 0.0009(3) 0.0000(3) -0.0001(2)
Gd2 0.0131(6) 0.0138(6) 0.0139(4) -0.0012(4) 0.0014(4) 0.0002(10)
Gd3 0.0110(5) 0.0110(5) 0.0115(6) 0.0011(4) -0.0011(4) 0.0013(5)
Zr1 0.0128(5) 0.0132(4) 0.0141(3) 0.0009(3) 0.0000(3) -0.0001(2)
Zr2 0.0131(6) 0.0138(6) 0.0139(4) -0.0012(4) 0.0014(4) 0.0002(10)
Zr3 0.0110(5) 0.0110(5) 0.0115(6) 0.0011(4) -0.0011(4) 0.0013(5)
Si1 0.019(3) 0.015(2) 0.0229(18) 0.0040(17) -0.0045(19) 0.0035(15)
Si2 0.014(2) 0.012(2) 0.0175(17) 0.0011(16) -0.0018(15) 0.0013(12)

loop_
_atom_type_symbol
_atom_type_description
_atom_type_scat_dispersion_real
_atom_type_scat_dispersion_imag
_atom_type_scat_source
Si Si 0.0817 0.0704 'International Tables Vol C Tables 4.2.6.8 and 6.1.1.4'
Zr Zr -2.9673 0.5597 'International Tables Vol C Tables 4.2.6.8 and 6.1.1.4'
Gd Gd -0.1653 3.9035 'International Tables Vol C Tables 4.2.6.8 and 6.1.1.4'

loop_
_geom_angle_atom_site_label_1
_geom_angle_atom_site_label_2
_geom_angle_atom_site_label_3
_geom_angle
_geom_angle_site_symmetry_1
_geom_angle_site_symmetry_3
_geom_angle_publ_flag
Si1 Gd1 Si2 93.67(9) 7_556 3_554 ?
Si1 Gd1 Si2 135.48(12) 7_556 1_554 ?
Si2 Gd1 Si2 86.02(4) 3_554 1_554 ?
Si1 Gd1 Si1 133.63(9) 7_556 6_455 ?
Si2 Gd1 Si1 85.62(10) 3_554 6_455 ?
Si2 Gd1 Si1 90.80(9) 1_554 6_455 ?
Si1 Gd1 Si1 85.95(5) 7_556 3_554 ?
Si2 Gd1 Si1 85.50(11) 3_554 3_554 ?
Si2 Gd1 Si1 49.59(10) 1_554 3_554 ?
Si1 Gd1 Si1 139.89(7) 6_455 3_554 ?
Si1 Gd1 Si2 85.18(12) 7_556 7_456 ?
Si2 Gd1 Si2 84.61(5) 3_554 7_456 ?
Si2 Gd1 Si2 138.79(6) 1_554 7_456 ?
Si1 Gd1 Si2 48.53(9) 6_455 7_456 ?
Si1 Gd1 Si2 166.26(9) 3_554 7_456 ?
Si1 Gd1 Si1 106.88(8) 7_556 1_554 ?
Si2 Gd1 Si1 159.39(9) 3_554 1_554 ?
Si2 Gd1 Si1 80.51(10) 1_554 1_554 ?
Si1 Gd1 Si1 79.09(5) 6_455 1_554 ?
Si1 Gd1 Si1 97.32(8) 3_554 1_554 ?
Si2 Gd1 Si1 95.30(11) 7_456 1_554 ?
Si1 Gd1 Zr3 55.30(10) 7_556 3_545 ?
Si2 Gd1 Zr3 53.50(9) 3_554 3_545 ?
Si2 Gd1 Zr3 139.36(9) 1_554 3_545 ?
Si1 Gd1 Zr3 89.57(7) 6_455 3_545 ?
Si1 Gd1 Zr3 115.42(7) 3_554 3_545 ?
Si2 Gd1 Zr3 50.84(6) 7_456 3_545 ?
Si1 Gd1 Zr3 139.10(10) 1_554 3_545 ?
Si1 Gd1 Gd3 55.30(10) 7_556 3_545 ?
Si2 Gd1 Gd3 53.50(9) 3_554 3_545 ?
Si2 Gd1 Gd3 139.36(9) 1_554 3_545 ?
Si1 Gd1 Gd3 89.57(7) 6_455 3_545 ?
Si1 Gd1 Gd3 115.42(7) 3_554 3_545 ?
Si2 Gd1 Gd3 50.84(6) 7_456 3_545 ?
Si1 Gd1 Gd3 139.10(10) 1_554 3_545 ?
Zr3 Gd1 Gd3 0.0 3_545 3_545 ?
Si1 Gd1 Zr3 145.27(8) 7_556 1_455 ?
Si2 Gd1 Zr3 51.60(7) 3_554 1_455 ?
Si2 Gd1 Zr3 53.19(10) 1_554 1_455 ?
Si1 Gd1 Zr3 54.14(10) 6_455 1_455 ?
Si1 Gd1 Zr3 90.64(12) 3_554 1_455 ?
Si2 Gd1 Zr3 90.68(10) 7_456 1_455 ?
Si1 Gd1 Zr3 107.84(6) 1_554 1_455 ?
Zr3 Gd1 Zr3 96.16(2) 3_545 1_455 ?
Gd3 Gd1 Zr3 96.16(2) 3_545 1_455 ?
Si1 Gd1 Gd3 145.27(8) 7_556 1_455 ?
Si2 Gd1 Gd3 51.60(7) 3_554 1_455 ?
Si2 Gd1 Gd3 53.19(10) 1_554 1_455 ?
Si1 Gd1 Gd3 54.14(10) 6_455 1_455 ?
Si1 Gd1 Gd3 90.64(12) 3_554 1_455 ?
Si2 Gd1 Gd3 90.68(10) 7_456 1_455 ?
Si1 Gd1 Gd3 107.84(6) 1_554 1_455 ?
Zr3 Gd1 Gd3 96.16(2) 3_545 1_455 ?
Gd3 Gd1 Gd3 96.16(2) 3_545 1_455 ?
Zr3 Gd1 Gd3 0.00(6) 1_455 1_455 ?
Si1 Gd1 Gd2 101.83(11) 7_556 7_455 ?
Si2 Gd1 Gd2 128.68(10) 3_554 7_455 ?
Si2 Gd1 Gd2 112.86(7) 1_554 7_455 ?
Si1 Gd1 Gd2 48.95(10) 6_455 7_455 ?
Si1 Gd1 Gd2 143.54(8) 3_554 7_455 ?
Si2 Gd1 Gd2 49.16(7) 7_456 7_455 ?
Si1 Gd1 Gd2 46.26(10) 1_554 7_455 ?
Zr3 Gd1 Gd2 97.58(3) 3_545 7_455 ?
Gd3 Gd1 Gd2 97.58(3) 3_545 7_455 ?
Zr3 Gd1 Gd2 101.27(3) 1_455 7_455 ?
Gd3 Gd1 Gd2 101.27(3) 1_455 7_455 ?
Si1 Gd2 Si2 96.34(13) 7_566 7_466 ?
Si1 Gd2 Si1 95.69(6) 7_566 3_554 ?
Si2 Gd2 Si1 145.26(11) 7_466 3_554 ?
Si1 Gd2 Si2 119.96(11) 7_566 1_554 ?
Si2 Gd2 Si2 91.96(15) 7_466 1_554 ?
Si1 Gd2 Si2 54.02(11) 3_554 1_554 ?
Si1 Gd2 Si2 145.92(11) 7_566 3_554 ?
Si2 Gd2 Si2 94.23(7) 7_466 3_554 ?
Si1 Gd2 Si2 93.78(13) 3_554 3_554 ?
Si2 Gd2 Si2 91.86(11) 1_554 3_554 ?
Si1 Gd2 Si1 93.99(16) 7_566 2_564 ?
Si2 Gd2 Si1 93.42(11) 7_466 2_564 ?
Si1 Gd2 Si1 118.08(15) 3_554 2_564 ?
Si2 Gd2 Si1 144.76(13) 1_554 2_564 ?
Si2 Gd2 Si1 53.03(12) 3_554 2_564 ?
Si1 Gd2 Zr3 59.65(9) 7_566 3 ?
Si2 Gd2 Zr3 55.96(8) 7_466 3 ?
Si1 Gd2 Zr3 153.07(9) 3_554 3 ?
Si2 Gd2 Zr3 145.68(11) 1_554 3 ?
Si2 Gd2 Zr3 101.53(8) 3_554 3 ?
Si1 Gd2 Zr3 58.60(9) 2_564 3 ?
Si1 Gd2 Gd3 59.65(9) 7_566 3 ?
Si2 Gd2 Gd3 55.96(8) 7_466 3 ?
Si1 Gd2 Gd3 153.07(9) 3_554 3 ?
Si2 Gd2 Gd3 145.68(11) 1_554 3 ?
Si2 Gd2 Gd3 101.53(8) 3_554 3 ?
Si1 Gd2 Gd3 58.60(9) 2_564 3 ?
Zr3 Gd2 Gd3 0.000(10) 3 3 ?
Si1 Gd2 Zr3 151.92(9) 7_566 1_455 ?
Si2 Gd2 Zr3 57.57(8) 7_466 1_455 ?
Si1 Gd2 Zr3 101.25(8) 3_554 1_455 ?
Si2 Gd2 Zr3 57.23(8) 1_554 1_455 ?
Si2 Gd2 Zr3 55.23(8) 3_554 1_455 ?
Si1 Gd2 Zr3 97.51(12) 2_564 1_455 ?
Zr3 Gd2 Zr3 105.68(4) 3 1_455 ?
Gd3 Gd2 Zr3 105.68(4) 3 1_455 ?
Si1 Gd2 Gd3 151.92(9) 7_566 1_455 ?
Si2 Gd2 Gd3 57.57(8) 7_466 1_455 ?
Si1 Gd2 Gd3 101.25(8) 3_554 1_455 ?
Si2 Gd2 Gd3 57.23(8) 1_554 1_455 ?
Si2 Gd2 Gd3 55.23(8) 3_554 1_455 ?
Si1 Gd2 Gd3 97.51(12) 2_564 1_455 ?
Zr3 Gd2 Gd3 105.68(4) 3 1_455 ?
Gd3 Gd2 Gd3 105.68(4) 3 1_455 ?
Zr3 Gd2 Gd3 0.00(3) 1_455 1_455 ?
Si1 Gd2 Gd1 62.75(8) 7_566 7_565 ?
Si2 Gd2 Gd1 102.50(8) 7_466 7_565 ?
Si1 Gd2 Gd1 55.71(9) 3_554 7_565 ?
Si2 Gd2 Gd1 57.40(8) 1_554 7_565 ?
Si2 Gd2 Gd1 144.96(8) 3_554 7_565 ?
Si1 Gd2 Gd1 152.83(12) 2_564 7_565 ?
Zr3 Gd2 Gd1 113.38(3) 3 7_565 ?
Gd3 Gd2 Gd1 113.38(3) 3 7_565 ?
Zr3 Gd2 Gd1 109.60(3) 1_455 7_565 ?
Gd3 Gd2 Gd1 109.60(3) 1_455 7_565 ?
Si1 Gd2 Zr1 62.75(8) 7_566 7_565 ?
Si2 Gd2 Zr1 102.50(8) 7_466 7_565 ?
Si1 Gd2 Zr1 55.71(9) 3_554 7_565 ?
Si2 Gd2 Zr1 57.40(8) 1_554 7_565 ?
Si2 Gd2 Zr1 144.96(8) 3_554 7_565 ?
Si1 Gd2 Zr1 152.83(12) 2_564 7_565 ?
Zr3 Gd2 Zr1 113.38(3) 3 7_565 ?
Gd3 Gd2 Zr1 113.38(3) 3 7_565 ?
Zr3 Gd2 Zr1 109.60(3) 1_455 7_565 ?
Gd3 Gd2 Zr1 109.60(3) 1_455 7_565 ?
Gd1 Gd2 Zr1 0.000(13) 7_565 7_565 ?
Si2 Gd3 Si2 178.3(2) 3_654 6_565 ?
Si2 Gd3 Si2 89.93(14) 3_654 1_654 ?
Si2 Gd3 Si2 91.31(7) 6_565 1_654 ?
Si2 Gd3 Si2 91.31(7) 3_654 7_566 ?
Si2 Gd3 Si2 89.93(14) 6_565 7_566 ?
Si2 Gd3 Si2 87.04(18) 1_654 7_566 ?
Si2 Gd3 Si1 89.33(13) 3_654 6 ?
Si2 Gd3 Si1 89.42(11) 6_565 6 ?
Si2 Gd3 Si1 93.39(10) 1_654 6 ?
Si2 Gd3 Si1 179.23(16) 7_566 6 ?
Si2 Gd3 Si1 89.42(11) 3_654 3_554 ?
Si2 Gd3 Si1 89.33(14) 6_565 3_554 ?
Si2 Gd3 Si1 179.23(16) 1_654 3_554 ?
Si2 Gd3 Si1 93.39(10) 7_566 3_554 ?
Si1 Gd3 Si1 86.19(19) 6 3_554 ?
Si2 Gd3 Gd2 124.19(12) 3_654 4_454 ?
Si2 Gd3 Gd2 54.09(11) 6_565 4_454 ?
Si2 Gd3 Gd2 125.56(7) 1_654 4_454 ?
Si2 Gd3 Gd2 127.24(9) 7_566 4_454 ?
Si1 Gd3 Gd2 52.01(11) 6 4_454 ?
Si1 Gd3 Gd2 54.59(7) 3_554 4_454 ?
Si2 Gd3 Zr2 124.19(12) 3_654 4_454 ?
Si2 Gd3 Zr2 54.09(11) 6_565 4_454 ?
Si2 Gd3 Zr2 125.56(7) 1_654 4_454 ?
Si2 Gd3 Zr2 127.24(9) 7_566 4_454 ?
Si1 Gd3 Zr2 52.01(11) 6 4_454 ?
Si1 Gd3 Zr2 54.59(7) 3_554 4_454 ?
Gd2 Gd3 Zr2 0.00(4) 4_454 4_454 ?
Si2 Gd3 Gd2 54.09(11) 3_654 5_545 ?
Si2 Gd3 Gd2 124.19(12) 6_565 5_545 ?
Si2 Gd3 Gd2 127.24(9) 1_654 5_545 ?
Si2 Gd3 Gd2 125.56(7) 7_566 5_545 ?
Si1 Gd3 Gd2 54.59(7) 6 5_545 ?
Si1 Gd3 Gd2 52.01(11) 3_554 5_545 ?
Gd2 Gd3 Gd2 70.19(5) 4_454 5_545 ?
Zr2 Gd3 Gd2 70.19(5) 4_454 5_545 ?
Si2 Gd3 Zr2 54.09(11) 3_654 5_545 ?
Si2 Gd3 Zr2 124.19(12) 6_565 5_545 ?
Si2 Gd3 Zr2 127.24(9) 1_654 5_545 ?
Si2 Gd3 Zr2 125.56(7) 7_566 5_545 ?
Si1 Gd3 Zr2 54.59(7) 6 5_545 ?
Si1 Gd3 Zr2 52.01(11) 3_554 5_545 ?
Gd2 Gd3 Zr2 70.19(5) 4_454 5_545 ?
Zr2 Gd3 Zr2 70.19(5) 4_454 5_545 ?
Gd2 Gd3 Zr2 0.00(6) 5_545 5_545 ?
Si2 Gd3 Gd2 55.46(11) 3_654 1_655 ?
Si2 Gd3 Gd2 126.25(12) 6_565 1_655 ?
Si2 Gd3 Gd2 54.24(8) 1_654 1_655 ?
Si2 Gd3 Gd2 53.31(9) 7_566 1_655 ?
Si1 Gd3 Gd2 127.44(10) 6 1_655 ?
Si1 Gd3 Gd2 125.60(7) 3_554 1_655 ?
Gd2 Gd3 Gd2 179.45(4) 4_454 1_655 ?
Zr2 Gd3 Gd2 179.45(4) 4_454 1_655 ?
Gd2 Gd3 Gd2 109.49(2) 5_545 1_655 ?
Zr2 Gd3 Gd2 109.49(2) 5_545 1_655 ?
Si2 Gd3 Zr2 55.46(11) 3_654 1_655 ?
Si2 Gd3 Zr2 126.25(12) 6_565 1_655 ?
Si2 Gd3 Zr2 54.24(8) 1_654 1_655 ?
Si2 Gd3 Zr2 53.31(9) 7_566 1_655 ?
Si1 Gd3 Zr2 127.44(10) 6 1_655 ?
Si1 Gd3 Zr2 125.60(7) 3_554 1_655 ?
Gd2 Gd3 Zr2 179.45(4) 4_454 1_655 ?
Zr2 Gd3 Zr2 179.45(4) 4_454 1_655 ?
Gd2 Gd3 Zr2 109.49(2) 5_545 1_655 ?
Zr2 Gd3 Zr2 109.49(2) 5_545 1_655 ?
Gd2 Gd3 Zr2 0.00(4) 1_655 1_655 ?
Si2 Si1 Zr2 136.64(17) 4_454 7_456 ?
Si2 Si1 Gd2 136.64(17) 4_454 7_456 ?
Zr2 Si1 Gd2 0.00(5) 7_456 7_456 ?
Si2 Si1 Zr2 63.69(13) 4_454 4_455 ?
Zr2 Si1 Zr2 141.38(15) 7_456 4_455 ?
Gd2 Si1 Zr2 141.38(15) 7_456 4_455 ?
Si2 Si1 Gd2 63.69(13) 4_454 4_455 ?
Zr2 Si1 Gd2 141.38(15) 7_456 4_455 ?
Gd2 Si1 Gd2 141.38(15) 7_456 4_455 ?
Zr2 Si1 Gd2 0.00(6) 4_455 4_455 ?
Si2 Si1 Zr2 63.35(13) 4_454 2_565 ?
Zr2 Si1 Zr2 83.00(15) 7_456 2_565 ?
Gd2 Si1 Zr2 83.00(15) 7_456 2_565 ?
Zr2 Si1 Zr2 127.02(17) 4_455 2_565 ?
Gd2 Si1 Zr2 127.02(17) 4_455 2_565 ?
Si2 Si1 Gd2 63.35(13) 4_454 2_565 ?
Zr2 Si1 Gd2 83.00(15) 7_456 2_565 ?
Gd2 Si1 Gd2 83.00(15) 7_456 2_565 ?
Zr2 Si1 Gd2 127.02(17) 4_455 2_565 ?
Gd2 Si1 Gd2 127.02(17) 4_455 2_565 ?
Zr2 Si1 Gd2 0.00(6) 2_565 2_565 ?
Si2 Si1 Gd1 137.2(2) 4_454 7_556 ?
Zr2 Si1 Gd1 86.06(13) 7_456 7_556 ?
Gd2 Si1 Gd1 86.06(13) 7_456 7_556 ?
Zr2 Si1 Gd1 84.33(13) 4_455 7_556 ?
Gd2 Si1 Gd1 84.33(13) 4_455 7_556 ?
Zr2 Si1 Gd1 137.89(17) 2_565 7_556 ?
Gd2 Si1 Gd1 137.89(17) 2_565 7_556 ?
Si2 Si1 Zr1 137.2(2) 4_454 7_556 ?
Zr2 Si1 Zr1 86.06(13) 7_456 7_556 ?
Gd2 Si1 Zr1 86.06(13) 7_456 7_556 ?
Zr2 Si1 Zr1 84.33(13) 4_455 7_556 ?
Gd2 Si1 Zr1 84.33(13) 4_455 7_556 ?
Zr2 Si1 Zr1 137.89(17) 2_565 7_556 ?
Gd2 Si1 Zr1 137.89(17) 2_565 7_556 ?
Gd1 Si1 Zr1 0.00(4) 7_556 7_556 ?
Si2 Si1 Zr3 116.21(14) 4_454 4_455 ?
Zr2 Si1 Zr3 68.34(13) 7_456 4_455 ?
Gd2 Si1 Zr3 68.34(13) 7_456 4_455 ?
Zr2 Si1 Zr3 140.96(17) 4_455 4_455 ?
Gd2 Si1 Zr3 140.96(17) 4_455 4_455 ?
Zr2 Si1 Zr3 66.81(10) 2_565 4_455 ?
Gd2 Si1 Zr3 66.81(10) 2_565 4_455 ?
Gd1 Si1 Zr3 71.35(10) 7_556 4_455 ?
Zr1 Si1 Zr3 71.35(10) 7_556 4_455 ?
Si2 Si1 Gd3 116.21(14) 4_454 4_455 ?
Zr2 Si1 Gd3 68.34(13) 7_456 4_455 ?
Gd2 Si1 Gd3 68.34(13) 7_456 4_455 ?
Zr2 Si1 Gd3 140.96(17) 4_455 4_455 ?
Gd2 Si1 Gd3 140.96(17) 4_455 4_455 ?
Zr2 Si1 Gd3 66.81(10) 2_565 4_455 ?
Gd2 Si1 Gd3 66.81(10) 2_565 4_455 ?
Gd1 Si1 Gd3 71.35(10) 7_556 4_455 ?
Zr1 Si1 Gd3 71.35(10) 7_556 4_455 ?
Zr3 Si1 Gd3 0.00(3) 4_455 4_455 ?
Si2 Si1 Zr1 67.56(12) 4_454 6 ?
Zr2 Si1 Zr1 138.25(17) 7_456 6 ?
Gd2 Si1 Zr1 138.25(17) 7_456 6 ?
Zr2 Si1 Zr1 75.34(14) 4_455 6 ?
Gd2 Si1 Zr1 75.34(14) 4_455 6 ?
Zr2 Si1 Zr1 83.87(10) 2_565 6 ?
Gd2 Si1 Zr1 83.87(10) 2_565 6 ?
Gd1 Si1 Zr1 77.76(10) 7_556 6 ?
Zr1 Si1 Zr1 77.76(10) 7_556 6 ?
Zr3 Si1 Zr1 70.05(9) 4_455 6 ?
Gd3 Si1 Zr1 70.05(9) 4_455 6 ?
Si1 Si2 Zr2 136.40(16) 3 7_466 ?
Si1 Si2 Gd2 136.40(16) 3 7_466 ?
Zr2 Si2 Gd2 0.00(6) 7_466 7_466 ?
Si1 Si2 Zr2 62.29(13) 3 1_556 ?
Zr2 Si2 Zr2 84.12(14) 7_466 1_556 ?
Gd2 Si2 Zr2 84.12(14) 7_466 1_556 ?
Si1 Si2 Gd2 62.29(13) 3 1_556 ?
Zr2 Si2 Gd2 84.12(14) 7_466 1_556 ?
Gd2 Si2 Gd2 84.12(14) 7_466 1_556 ?
Zr2 Si2 Gd2 0.00(6) 1_556 1_556 ?
Si1 Si2 Zr3 116.61(16) 3 4_465 ?
Zr2 Si2 Zr3 69.94(11) 7_466 4_465 ?
Gd2 Si2 Zr3 69.94(11) 7_466 4_465 ?
Zr2 Si2 Zr3 137.78(16) 1_556 4_465 ?
Gd2 Si2 Zr3 137.78(16) 1_556 4_465 ?
Si1 Si2 Gd3 116.61(16) 3 4_465 ?
Zr2 Si2 Gd3 69.94(11) 7_466 4_465 ?
Gd2 Si2 Gd3 69.94(11) 7_466 4_465 ?
Zr2 Si2 Gd3 137.78(16) 1_556 4_465 ?
Gd2 Si2 Gd3 137.78(16) 1_556 4_465 ?
Zr3 Si2 Gd3 0.00(5) 4_465 4_465 ?
Si1 Si2 Zr2 63.62(13) 3 4_455 ?
Zr2 Si2 Zr2 139.12(14) 7_466 4_455 ?
Gd2 Si2 Zr2 139.12(14) 7_466 4_455 ?
Zr2 Si2 Zr2 125.90(15) 1_556 4_455 ?
Gd2 Si2 Zr2 125.90(15) 1_556 4_455 ?
Zr3 Si2 Zr2 69.31(11) 4_465 4_455 ?
Gd3 Si2 Zr2 69.31(11) 4_465 4_455 ?
Si1 Si2 Gd2 63.62(13) 3 4_455 ?
Zr2 Si2 Gd2 139.12(14) 7_466 4_455 ?
Gd2 Si2 Gd2 139.12(14) 7_466 4_455 ?
Zr2 Si2 Gd2 125.90(15) 1_556 4_455 ?
Gd2 Si2 Gd2 125.90(15) 1_556 4_455 ?
Zr3 Si2 Gd2 69.31(11) 4_465 4_455 ?
Gd3 Si2 Gd2 69.31(11) 4_465 4_455 ?
Zr2 Si2 Gd2 0.00(6) 4_455 4_455 ?
Si1 Si2 Zr3 116.82(14) 3 1_456 ?
Zr2 Si2 Zr3 69.11(11) 7_466 1_456 ?
Gd2 Si2 Zr3 69.11(11) 7_466 1_456 ?
Zr2 Si2 Zr3 68.54(10) 1_556 1_456 ?
Gd2 Si2 Zr3 68.54(10) 1_556 1_456 ?
Zr3 Si2 Zr3 126.40(15) 4_465 1_456 ?
Gd3 Si2 Zr3 126.40(15) 4_465 1_456 ?
Zr2 Si2 Zr3 142.71(16) 4_455 1_456 ?
Gd2 Si2 Zr3 142.71(16) 4_455 1_456 ?
Si1 Si2 Gd3 116.82(14) 3 1_456 ?
Zr2 Si2 Gd3 69.11(11) 7_466 1_456 ?
Gd2 Si2 Gd3 69.11(11) 7_466 1_456 ?
Zr2 Si2 Gd3 68.54(10) 1_556 1_456 ?
Gd2 Si2 Gd3 68.54(10) 1_556 1_456 ?
Zr3 Si2 Gd3 126.40(15) 4_465 1_456 ?
Gd3 Si2 Gd3 126.40(15) 4_465 1_456 ?
Zr2 Si2 Gd3 142.71(16) 4_455 1_456 ?
Gd2 Si2 Gd3 142.71(16) 4_455 1_456 ?
Zr3 Si2 Gd3 0.00(6) 1_456 1_456 ?
Si1 Si2 Zr1 137.01(17) 3 4_455 ?
Zr2 Si2 Zr1 86.58(11) 7_466 4_455 ?
Gd2 Si2 Zr1 86.58(11) 7_466 4_455 ?
Zr2 Si2 Zr1 139.62(15) 1_556 4_455 ?
Gd2 Si2 Zr1 139.62(15) 1_556 4_455 ?
Zr3 Si2 Zr1 73.08(8) 4_465 4_455 ?
Gd3 Si2 Zr1 73.08(8) 4_465 4_455 ?
Zr2 Si2 Zr1 84.75(12) 4_455 4_455 ?
Gd2 Si2 Zr1 84.75(12) 4_455 4_455 ?
Zr3 Si2 Zr1 71.42(9) 1_456 4_455 ?
Gd3 Si2 Zr1 71.42(9) 1_456 4_455 ?

loop_
_geom_bond_atom_site_label_1
_geom_bond_atom_site_label_2
_geom_bond_distance
_geom_bond_site_symmetry_2
_geom_bond_publ_flag
Gd1 Si1 2.939(4) 7_556 ?
Gd1 Si2 3.002(4) 3_554 ?
Gd1 Si2 3.012(4) 1_554 ?
Gd1 Si1 3.074(5) 6_455 ?
Gd1 Si1 3.100(4) 3_554 ?
Gd1 Si2 3.163(4) 7_456 ?
Gd1 Si1 3.384(4) 1_554 ?
Gd1 Zr3 3.4703(6) 3_545 ?
Gd1 Gd3 3.4703(6) 3_545 ?
Gd1 Zr3 3.4925(8) 1_455 ?
Gd1 Gd3 3.4925(8) 1_455 ?
Gd1 Gd2 3.5989(13) 7_455 ?
Gd2 Si1 2.750(6) 7_566 ?
Gd2 Si2 2.796(5) 7_466 ?
Gd2 Si1 2.805(6) 3_554 ?
Gd2 Si2 2.840(4) 1_554 ?
Gd2 Si2 2.869(5) 3_554 ?
Gd2 Si1 2.876(4) 2_564 ?
Gd2 Zr3 3.2430(18) 3 ?
Gd2 Gd3 3.2430(18) 3 ?
Gd2 Zr3 3.2578(18) 1_455 ?
Gd2 Gd3 3.2578(18) 1_455 ?
Gd2 Gd1 3.5989(13) 7_565 ?
Gd2 Zr1 3.5989(13) 7_565 ?
Gd3 Si2 2.861(4) 3_654 ?
Gd3 Si2 2.861(4) 6_565 ?
Gd3 Si2 2.943(4) 1_654 ?
Gd3 Si2 2.943(4) 7_566 ?
Gd3 Si1 3.011(5) 6 ?
Gd3 Si1 3.011(5) 3_554 ?
Gd3 Gd2 3.2430(18) 4_454 ?
Gd3 Zr2 3.2430(18) 4_454 ?
Gd3 Gd2 3.2430(18) 5_545 ?
Gd3 Zr2 3.2430(18) 5_545 ?
Gd3 Gd2 3.2578(18) 1_655 ?
Gd3 Zr2 3.2578(18) 1_655 ?
Si1 Si2 2.564(5) 4_454 ?
Si1 Zr2 2.750(6) 7_456 ?
Si1 Gd2 2.750(6) 7_456 ?
Si1 Zr2 2.805(6) 4_455 ?
Si1 Gd2 2.805(6) 4_455 ?
Si1 Zr2 2.876(4) 2_565 ?
Si1 Gd2 2.876(4) 2_565 ?
Si1 Gd1 2.939(4) 7_556 ?
Si1 Zr1 2.939(4) 7_556 ?
Si1 Zr3 3.011(5) 4_455 ?
Si1 Gd3 3.011(5) 4_455 ?
Si1 Zr1 3.074(5) 6 ?
Si2 Si1 2.564(5) 3 ?
Si2 Zr2 2.796(5) 7_466 ?
Si2 Gd2 2.796(5) 7_466 ?
Si2 Zr2 2.841(4) 1_556 ?
Si2 Gd2 2.841(4) 1_556 ?
Si2 Zr3 2.861(4) 4_465 ?
Si2 Gd3 2.861(4) 4_465 ?
Si2 Zr2 2.869(5) 4_455 ?
Si2 Gd2 2.869(5) 4_455 ?
Si2 Zr3 2.943(4) 1_456 ?
Si2 Gd3 2.943(4) 1_456 ?
Si2 Zr1 3.002(4) 4_455 ?
